data_4028318
loop_
_publ_author_name
'Anna Junker'
'Junichiro Yamaguchi'
'Kenichiro Itami'
'Bernhard W\"unsch'

_publ_section_title
;
 Synthesis of Thiophene-Based TAK-779 Analogues by C-H Arylation
;
_journal_name_full 'Journal of Organic Chemistry'
_journal_page_first 5579
_journal_page_last 5586
_journal_paper_doi 10.1021/jo400692p
_journal_volume 78
_journal_year 2013
_chemical_formula_sum 'C18 H18 O2 S'
_chemical_formula_weight 298.38
_chemical_name_systematic
; 
 ? 
;
_space_group_IT_number 2
_symmetry_cell_setting triclinic
_symmetry_space_group_name_Hall '-P 1'
_symmetry_space_group_name_H-M 'P -1'
_atom_sites_solution_hydrogens geom
_atom_sites_solution_primary direct
_atom_sites_solution_secondary difmap
_audit_creation_method SHELXL-97
_cell_angle_alpha 89.13(7)
_cell_angle_beta 88.64(7)
_cell_angle_gamma 67.30(5)
_cell_formula_units_Z 4
_cell_length_a 9.917(18)
_cell_length_b 10.332(18)
_cell_length_c 17.37(4)
_cell_measurement_reflns_used 2788
_cell_measurement_temperature 103(2)
_cell_measurement_theta_max 25.3426
_cell_measurement_theta_min 3.1630
_cell_volume 1641(6)
_computing_cell_refinement 'RIGAKU CrystalClear'
_computing_data_collection 'RIGAKU CrystalClear'
_computing_data_reduction 'RIGAKU CrystalClear'
_computing_molecular_graphics ORTEP-III
_computing_structure_refinement 'SHELXL-97 (Sheldrick, 1997)'
_computing_structure_solution SIR-97
_diffrn_ambient_temperature 103(2)
_diffrn_measured_fraction_theta_full 0.975
_diffrn_measured_fraction_theta_max 0.975
_diffrn_measurement_device_type
;
Saturn70 CCD (4x4 bin mode) with MicroMax-007
;
_diffrn_radiation_monochromator graphite
_diffrn_radiation_source 'fine-focus sealed tube'
_diffrn_radiation_type MoK\a
_diffrn_radiation_wavelength 0.71070
_diffrn_reflns_av_R_equivalents 0.1087
_diffrn_reflns_av_sigmaI/netI 0.1192
_diffrn_reflns_limit_h_max 11
_diffrn_reflns_limit_h_min -11
_diffrn_reflns_limit_k_max 12
_diffrn_reflns_limit_k_min -12
_diffrn_reflns_limit_l_max 20
_diffrn_reflns_limit_l_min -20
_diffrn_reflns_number 15111
_diffrn_reflns_theta_full 25.00
_diffrn_reflns_theta_max 25.00
_diffrn_reflns_theta_min 3.16
_exptl_absorpt_coefficient_mu 0.199
_exptl_absorpt_correction_T_max 0.9960
_exptl_absorpt_correction_T_min 0.9901
_exptl_absorpt_correction_type multi-scan
_exptl_absorpt_process_details 'Jacobson, R. (1998) Private communication'
_exptl_crystal_colour Yellow
_exptl_crystal_density_diffrn 1.207
_exptl_crystal_description Block
_exptl_crystal_F_000 632
_exptl_crystal_size_max 0.05
_exptl_crystal_size_mid 0.03
_exptl_crystal_size_min 0.02
_refine_diff_density_max 0.678
_refine_diff_density_min -0.478
_refine_diff_density_rms 0.091
_refine_ls_extinction_method none
_refine_ls_goodness_of_fit_ref 1.115
_refine_ls_hydrogen_treatment constr
_refine_ls_matrix_type full
_refine_ls_number_parameters 383
_refine_ls_number_reflns 5638
_refine_ls_number_restraints 0
_refine_ls_restrained_S_all 1.115
_refine_ls_R_factor_all 0.1788
_refine_ls_R_factor_gt 0.1153
_refine_ls_shift/su_max 0.000
_refine_ls_shift/su_mean 0.000
_refine_ls_structure_factor_coef Fsqd
_refine_ls_weighting_details 'calc w=1/[\s^2^(Fo^2^)+(0.1379P)^2^+0.0000P] where P=(Fo^2^+2Fc^2^)/3'
_refine_ls_weighting_scheme calc
_refine_ls_wR_factor_gt 0.2623
_refine_ls_wR_factor_ref 0.3115
_reflns_number_gt 3305
_reflns_number_total 5638
_reflns_threshold_expression >2sigma(I)
_cod_data_source_file jo400692p_si_002.cif
_cod_data_source_block qq
_cod_original_cell_volume 1642(5)
_cod_database_code 4028318

loop_
_symmetry_equiv_pos_as_xyz
'x, y, z'
'-x, -y, -z'

loop_
_atom_site_label
_atom_site_type_symbol
_atom_site_fract_x
_atom_site_fract_y
_atom_site_fract_z
_atom_site_U_iso_or_equiv
_atom_site_adp_type
_atom_site_occupancy
_atom_site_symmetry_multiplicity
_atom_site_calc_flag
_atom_site_refinement_flags
S1 S 0.94069(16) 0.20405(16) 0.81667(9) 0.0429(5) Uani 1 1 d .
C1 C 0.7994(6) 0.3225(6) 0.8782(4) 0.0407(15) Uani 1 1 d .
C2 C 0.7376(6) 0.4549(6) 0.8400(3) 0.0385(15) Uani 1 1 d .
H1 H 0.6622 0.5341 0.8623 0.046 Uiso 1 1 calc R
C3 C 0.8014(6) 0.4578(6) 0.7626(4) 0.0397(15) Uani 1 1 d .
C4 C 0.7336(6) 0.5894(6) 0.7144(4) 0.0428(16) Uani 1 1 d .
H2 H 0.6624 0.6666 0.7406 0.051 Uiso 1 1 calc R
C5 C 0.7596(7) 0.6153(6) 0.6368(4) 0.0440(16) Uani 1 1 d .
C6 C 0.8783(7) 0.5133(6) 0.5813(4) 0.0480(17) Uani 1 1 d .
H3 H 0.8418 0.5360 0.5282 0.058 Uiso 1 1 calc R
H4 H 0.9666 0.5356 0.5842 0.058 Uiso 1 1 calc R
C7 C 0.9277(7) 0.3514(7) 0.5927(4) 0.0498(17) Uani 1 1 d .
H5 H 0.8399 0.3280 0.5920 0.060 Uiso 1 1 calc R
H6 H 0.9908 0.3041 0.5482 0.060 Uiso 1 1 calc R
C8 C 1.0120(7) 0.2899(7) 0.6679(3) 0.0483(17) Uani 1 1 d .
H7 H 1.0558 0.1863 0.6641 0.058 Uiso 1 1 calc R
H8 H 1.0929 0.3229 0.6721 0.058 Uiso 1 1 calc R
C9 C 0.9157(6) 0.3306(6) 0.7423(4) 0.0420(15) Uani 1 1 d .
C10 C 0.7669(6) 0.2761(6) 0.9578(3) 0.0341(14) Uani 1 1 d .
C11 C 0.6922(6) 0.3789(6) 1.0155(4) 0.0422(15) Uani 1 1 d .
H9 H 0.6595 0.4758 1.0029 0.051 Uiso 1 1 calc R
C12 C 0.6663(6) 0.3372(6) 1.0916(4) 0.0428(16) Uani 1 1 d .
H10 H 0.6159 0.4067 1.1287 0.051 Uiso 1 1 calc R
C13 C 0.7154(6) 0.1931(6) 1.1121(4) 0.0422(16) Uani 1 1 d .
C14 C 0.7886(6) 0.0890(7) 1.0543(3) 0.0401(15) Uani 1 1 d .
H11 H 0.8198 -0.0078 1.0669 0.048 Uiso 1 1 calc R
C15 C 0.8142(6) 0.1309(6) 0.9784(4) 0.0399(15) Uani 1 1 d .
H12 H 0.8634 0.0613 0.9412 0.048 Uiso 1 1 calc R
C16 C 0.6987(7) 0.1448(7) 1.1966(4) 0.0502(17) Uani 1 1 d .
H13 H 0.6813 0.0577 1.1954 0.075 Uiso 1 1 calc R
H14 H 0.6159 0.2178 1.2225 0.075 Uiso 1 1 calc R
H15 H 0.7883 0.1287 1.2247 0.075 Uiso 1 1 calc R
C17 C 0.6695(7) 0.7568(7) 0.5992(4) 0.0475(17) Uani 1 1 d .
O1 O 0.6858(5) 0.7905(5) 0.5315(3) 0.0574(13) Uani 1 1 d .
O2 O 0.5633(5) 0.8472(5) 0.6492(3) 0.0577(13) Uani 1 1 d .
C18 C 0.4617(7) 0.9817(7) 0.6134(4) 0.062(2) Uani 1 1 d .
H16 H 0.3901 0.9630 0.5823 0.093 Uiso 1 1 calc R
H17 H 0.5180 1.0212 0.5804 0.093 Uiso 1 1 calc R
H18 H 0.4106 1.0487 0.6540 0.093 Uiso 1 1 calc R
S2 S 0.46932(16) 0.22819(17) 0.83361(10) 0.0433(5) Uani 1 1 d .
C19 C 0.2929(6) 0.3153(6) 0.8790(3) 0.0349(14) Uani 1 1 d .
C20 C 0.2029(6) 0.4214(6) 0.8304(3) 0.0410(15) Uani 1 1 d .
H19 H 0.1043 0.4784 0.8433 0.049 Uiso 1 1 calc R
C21 C 0.2758(6) 0.4369(6) 0.7570(3) 0.0396(15) Uani 1 1 d .
C22 C 0.1954(6) 0.5609(6) 0.7034(3) 0.0426(15) Uani 1 1 d .
H20 H 0.0973 0.6164 0.7181 0.051 Uiso 1 1 calc R
C23 C 0.2456(6) 0.6034(6) 0.6364(4) 0.0416(15) Uani 1 1 d .
C24 C 0.3940(7) 0.5261(7) 0.5934(4) 0.060(2) Uani 1 1 d .
H21 H 0.4641 0.5661 0.6108 0.072 Uiso 1 1 calc R
H22 H 0.3791 0.5471 0.5378 0.072 Uiso 1 1 calc R
C25 C 0.4668(7) 0.3623(7) 0.6037(4) 0.0485(17) Uani 1 1 d .
H23 H 0.3917 0.3228 0.5960 0.058 Uiso 1 1 calc R
H24 H 0.5433 0.3236 0.5632 0.058 Uiso 1 1 calc R
C26 C 0.5371(6) 0.3128(7) 0.6841(4) 0.0479(17) Uani 1 1 d .
H25 H 0.6000 0.2117 0.6818 0.058 Uiso 1 1 calc R
H26 H 0.5999 0.3644 0.6961 0.058 Uiso 1 1 calc R
C27 C 0.4204(6) 0.3373(7) 0.7498(4) 0.0430(16) Uani 1 1 d .
C28 C 0.2641(6) 0.2723(6) 0.9595(3) 0.0375(15) Uani 1 1 d .
C29 C 0.1154(6) 0.3069(6) 0.9892(4) 0.0414(15) Uani 1 1 d .
H27 H 0.0348 0.3595 0.9582 0.050 Uiso 1 1 calc R
C30 C 0.0901(7) 0.2633(6) 1.0633(4) 0.0421(15) Uani 1 1 d .
H28 H -0.0079 0.2887 1.0813 0.051 Uiso 1 1 calc R
C31 C 0.2076(6) 0.1814(6) 1.1129(3) 0.0388(15) Uani 1 1 d .
C32 C 0.3539(6) 0.1514(6) 1.0840(4) 0.0444(16) Uani 1 1 d .
H29 H 0.4340 0.1008 1.1159 0.053 Uiso 1 1 calc R
C33 C 0.3824(6) 0.1943(6) 1.0102(3) 0.0409(15) Uani 1 1 d .
H30 H 0.4806 0.1718 0.9934 0.049 Uiso 1 1 calc R
C34 C 0.1769(7) 0.1313(7) 1.1940(4) 0.0487(17) Uani 1 1 d .
H31 H 0.1787 0.1982 1.2329 0.073 Uiso 1 1 calc R
H32 H 0.2520 0.0386 1.2052 0.073 Uiso 1 1 calc R
H33 H 0.0805 0.1254 1.1948 0.073 Uiso 1 1 calc R
C35 C 0.1527(7) 0.7462(7) 0.6002(4) 0.0463(16) Uani 1 1 d .
O3 O 0.2016(5) 0.8072(5) 0.5509(3) 0.0601(13) Uani 1 1 d .
O4 O 0.0104(4) 0.8047(4) 0.6303(2) 0.0539(12) Uani 1 1 d .
C36 C -0.0821(7) 0.9465(6) 0.5989(4) 0.0563(19) Uani 1 1 d .
H34 H -0.0347 1.0122 0.6081 0.084 Uiso 1 1 calc R
H35 H -0.1783 0.9803 0.6246 0.084 Uiso 1 1 calc R
H36 H -0.0936 0.9397 0.5434 0.084 Uiso 1 1 calc R

loop_
_atom_site_aniso_label
_atom_site_aniso_U_11
_atom_site_aniso_U_22
_atom_site_aniso_U_33
_atom_site_aniso_U_23
_atom_site_aniso_U_13
_atom_site_aniso_U_12
S1 0.0392(9) 0.0402(9) 0.0432(10) 0.0049(8) -0.0001(7) -0.0085(7)
C1 0.031(3) 0.045(4) 0.048(4) 0.002(3) -0.008(3) -0.017(3)
C2 0.033(3) 0.036(3) 0.042(4) 0.002(3) 0.001(3) -0.008(3)
C3 0.037(3) 0.034(3) 0.045(4) 0.012(3) -0.008(3) -0.011(3)
C4 0.035(3) 0.046(4) 0.045(4) -0.001(3) 0.007(3) -0.013(3)
C5 0.041(4) 0.043(4) 0.049(4) -0.002(3) -0.001(3) -0.017(3)
C6 0.051(4) 0.052(4) 0.038(4) 0.011(3) -0.002(3) -0.017(3)
C7 0.045(4) 0.055(4) 0.047(4) 0.005(3) 0.003(3) -0.018(3)
C8 0.047(4) 0.055(4) 0.042(4) -0.003(3) 0.001(3) -0.018(3)
C9 0.032(3) 0.038(3) 0.051(4) 0.008(3) -0.006(3) -0.008(3)
C10 0.024(3) 0.040(3) 0.037(4) -0.002(3) -0.004(3) -0.011(3)
C11 0.031(3) 0.038(3) 0.055(4) 0.005(3) -0.005(3) -0.011(3)
C12 0.038(3) 0.041(4) 0.047(4) 0.006(3) -0.005(3) -0.012(3)
C13 0.030(3) 0.051(4) 0.048(4) 0.012(3) -0.007(3) -0.017(3)
C14 0.033(3) 0.046(4) 0.042(4) 0.009(3) -0.003(3) -0.016(3)
C15 0.029(3) 0.034(3) 0.051(4) -0.001(3) -0.006(3) -0.006(3)
C16 0.040(4) 0.062(4) 0.047(4) 0.011(3) -0.003(3) -0.019(3)
C17 0.042(4) 0.049(4) 0.052(5) 0.001(4) -0.004(3) -0.017(3)
O1 0.070(3) 0.064(3) 0.040(3) 0.012(2) -0.001(2) -0.027(3)
O2 0.057(3) 0.048(3) 0.053(3) 0.016(2) -0.002(2) -0.004(2)
C18 0.062(5) 0.051(4) 0.055(5) 0.015(4) -0.014(4) -0.003(4)
S2 0.0312(9) 0.0464(10) 0.0482(11) 0.0094(8) -0.0024(7) -0.0105(7)
C19 0.027(3) 0.044(4) 0.037(4) 0.005(3) -0.003(3) -0.017(3)
C20 0.029(3) 0.042(4) 0.045(4) -0.002(3) 0.004(3) -0.005(3)
C21 0.037(3) 0.044(4) 0.040(4) 0.000(3) -0.001(3) -0.019(3)
C22 0.033(3) 0.047(4) 0.042(4) 0.006(3) -0.009(3) -0.008(3)
C23 0.042(4) 0.036(3) 0.045(4) 0.004(3) -0.002(3) -0.012(3)
C24 0.046(4) 0.073(5) 0.053(5) 0.020(4) 0.004(3) -0.015(4)
C25 0.044(4) 0.052(4) 0.045(4) 0.011(3) -0.002(3) -0.015(3)
C26 0.038(4) 0.050(4) 0.057(5) 0.007(3) 0.001(3) -0.018(3)
C27 0.032(3) 0.057(4) 0.040(4) 0.001(3) 0.001(3) -0.017(3)
C28 0.034(3) 0.032(3) 0.046(4) 0.006(3) -0.004(3) -0.012(3)
C29 0.032(3) 0.040(3) 0.052(4) 0.006(3) -0.006(3) -0.014(3)
C30 0.037(3) 0.042(4) 0.046(4) -0.005(3) 0.004(3) -0.013(3)
C31 0.039(4) 0.035(3) 0.039(4) 0.001(3) 0.004(3) -0.011(3)
C32 0.035(3) 0.037(4) 0.053(4) 0.005(3) 0.000(3) -0.006(3)
C33 0.030(3) 0.047(4) 0.044(4) 0.009(3) 0.000(3) -0.013(3)
C34 0.049(4) 0.047(4) 0.054(4) 0.001(3) 0.003(3) -0.022(3)
C35 0.047(4) 0.047(4) 0.043(4) 0.000(3) 0.005(3) -0.017(3)
O3 0.051(3) 0.067(3) 0.065(3) 0.028(3) -0.001(2) -0.027(3)
O4 0.044(3) 0.050(3) 0.052(3) 0.007(2) 0.010(2) -0.002(2)
C36 0.048(4) 0.041(4) 0.066(5) 0.013(3) -0.001(4) -0.002(3)

loop_
_atom_type_symbol
_atom_type_description
_atom_type_scat_dispersion_real
_atom_type_scat_dispersion_imag
_atom_type_scat_source
C C 0.0033 0.0016 'International Tables Vol C Tables 4.2.6.8 and 6.1.1.4'
H H 0.0000 0.0000 'International Tables Vol C Tables 4.2.6.8 and 6.1.1.4'
O O 0.0106 0.0060 'International Tables Vol C Tables 4.2.6.8 and 6.1.1.4'
S S 0.1246 0.1234 'International Tables Vol C Tables 4.2.6.8 and 6.1.1.4'

loop_
_geom_angle_atom_site_label_1
_geom_angle_atom_site_label_2
_geom_angle_atom_site_label_3
_geom_angle
C9 S1 C1 94.0(3)
C2 C1 C10 130.6(6)
C2 C1 S1 108.4(5)
C10 C1 S1 121.0(4)
C1 C2 C3 113.9(5)
C1 C2 H1 123.0
C3 C2 H1 123.0
C9 C3 C2 113.5(5)
C9 C3 C4 128.5(6)
C2 C3 C4 117.9(5)
C5 C4 C3 130.0(6)
C5 C4 H2 115.0
C3 C4 H2 115.0
C4 C5 C17 120.2(6)
C4 C5 C6 126.6(6)
C17 C5 C6 113.2(6)
C7 C6 C5 119.6(5)
C7 C6 H3 107.4
C5 C6 H3 107.4
C7 C6 H4 107.4
C5 C6 H4 107.4
H3 C6 H4 107.0
C8 C7 C6 115.7(6)
C8 C7 H5 108.4
C6 C7 H5 108.4
C8 C7 H6 108.4
C6 C7 H6 108.4
H5 C7 H6 107.4
C9 C8 C7 114.0(5)
C9 C8 H7 108.7
C7 C8 H7 108.7
C9 C8 H8 108.7
C7 C8 H8 108.7
H7 C8 H8 107.6
C3 C9 C8 130.2(6)
C3 C9 S1 110.1(5)
C8 C9 S1 119.7(5)
C15 C10 C11 118.2(6)
C15 C10 C1 121.6(5)
C11 C10 C1 120.2(5)
C12 C11 C10 121.0(6)
C12 C11 H9 119.5
C10 C11 H9 119.5
C13 C12 C11 120.6(6)
C13 C12 H10 119.7
C11 C12 H10 119.7
C12 C13 C14 118.9(6)
C12 C13 C16 121.6(6)
C14 C13 C16 119.4(6)
C15 C14 C13 120.4(6)
C15 C14 H11 119.8
C13 C14 H11 119.8
C14 C15 C10 120.9(6)
C14 C15 H12 119.5
C10 C15 H12 119.5
C13 C16 H13 109.5
C13 C16 H14 109.5
H13 C16 H14 109.5
C13 C16 H15 109.5
H13 C16 H15 109.5
H14 C16 H15 109.5
O1 C17 O2 122.2(6)
O1 C17 C5 125.0(6)
O2 C17 C5 112.8(6)
C17 O2 C18 115.2(5)
O2 C18 H16 109.5
O2 C18 H17 109.5
H16 C18 H17 109.5
O2 C18 H18 109.5
H16 C18 H18 109.5
H17 C18 H18 109.5
C27 S2 C19 93.0(3)
C20 C19 C28 130.4(5)
C20 C19 S2 109.8(4)
C28 C19 S2 119.8(4)
C19 C20 C21 114.0(5)
C19 C20 H19 123.0
C21 C20 H19 123.0
C27 C21 C20 112.6(5)
C27 C21 C22 128.2(5)
C20 C21 C22 119.0(5)
C23 C22 C21 129.1(6)
C23 C22 H20 115.4
C21 C22 H20 115.4
C22 C23 C35 119.0(5)
C22 C23 C24 127.3(5)
C35 C23 C24 113.6(5)
C23 C24 C25 116.9(5)
C23 C24 H21 108.1
C25 C24 H21 108.1
C23 C24 H22 108.1
C25 C24 H22 108.1
H21 C24 H22 107.3
C26 C25 C24 114.2(6)
C26 C25 H23 108.7
C24 C25 H23 108.7
C26 C25 H24 108.7
C24 C25 H24 108.7
H23 C25 H24 107.6
C27 C26 C25 112.5(5)
C27 C26 H25 109.1
C25 C26 H25 109.1
C27 C26 H26 109.1
C25 C26 H26 109.1
H25 C26 H26 107.8
C21 C27 C26 130.9(6)
C21 C27 S2 110.6(5)
C26 C27 S2 118.5(5)
C33 C28 C29 117.0(5)
C33 C28 C19 121.7(5)
C29 C28 C19 121.3(5)
C30 C29 C28 120.8(6)
C30 C29 H27 119.6
C28 C29 H27 119.6
C29 C30 C31 122.3(5)
C29 C30 H28 118.8
C31 C30 H28 118.8
C32 C31 C30 116.4(6)
C32 C31 C34 122.1(5)
C30 C31 C34 121.5(5)
C33 C32 C31 122.3(6)
C33 C32 H29 118.8
C31 C32 H29 118.8
C32 C33 C28 121.0(5)
C32 C33 H30 119.5
C28 C33 H30 119.5
C31 C34 H31 109.5
C31 C34 H32 109.5
H31 C34 H32 109.5
C31 C34 H33 109.5
H31 C34 H33 109.5
H32 C34 H33 109.5
O3 C35 O4 122.9(6)
O3 C35 C23 123.4(6)
O4 C35 C23 113.7(5)
C35 O4 C36 115.4(5)
O4 C36 H34 109.5
O4 C36 H35 109.5
H34 C36 H35 109.5
O4 C36 H36 109.5
H34 C36 H36 109.5
H35 C36 H36 109.5

loop_
_geom_bond_atom_site_label_1
_geom_bond_atom_site_label_2
_geom_bond_distance
S1 C9 1.777(7)
S1 C1 1.803(7)
C1 C2 1.426(8)
C1 C10 1.524(9)
C2 C3 1.477(8)
C2 H1 0.9500
C3 C9 1.408(8)
C3 C4 1.513(8)
C4 C5 1.408(8)
C4 H2 0.9500
C5 C17 1.533(9)
C5 C6 1.565(9)
C6 C7 1.562(9)
C6 H3 0.9900
C6 H4 0.9900
C7 C8 1.558(9)
C7 H5 0.9900
C7 H6 0.9900
C8 C9 1.551(9)
C8 H7 0.9900
C8 H8 0.9900
C10 C15 1.431(8)
C10 C11 1.440(8)
C11 C12 1.432(9)
C11 H9 0.9500
C12 C13 1.419(8)
C12 H10 0.9500
C13 C14 1.444(9)
C13 C16 1.569(9)
C14 C15 1.429(8)
C14 H11 0.9500
C15 H12 0.9500
C16 H13 0.9800
C16 H14 0.9800
C16 H15 0.9800
C17 O1 1.247(8)
C17 O2 1.399(8)
O2 C18 1.503(7)
C18 H16 0.9800
C18 H17 0.9800
C18 H18 0.9800
S2 C27 1.785(7)
S2 C19 1.798(6)
C19 C20 1.400(8)
C19 C28 1.515(8)
C20 C21 1.488(8)
C20 H19 0.9500
C21 C27 1.410(8)
C21 C22 1.535(8)
C22 C23 1.385(8)
C22 H20 0.9500
C23 C35 1.539(9)
C23 C24 1.556(9)
C24 C25 1.572(9)
C24 H21 0.9900
C24 H22 0.9900
C25 C26 1.564(9)
C25 H23 0.9900
C25 H24 0.9900
C26 C27 1.558(8)
C26 H25 0.9900
C26 H26 0.9900
C28 C33 1.448(8)
C28 C29 1.460(8)
C29 C30 1.405(8)
C29 H27 0.9500
C30 C31 1.443(8)
C30 H28 0.9500
C31 C32 1.441(8)
C31 C34 1.557(9)
C32 C33 1.408(8)
C32 H29 0.9500
C33 H30 0.9500
C34 H31 0.9800
C34 H32 0.9800
C34 H33 0.9800
C35 O3 1.252(7)
C35 O4 1.395(7)
O4 C36 1.499(7)
C36 H34 0.9800
C36 H35 0.9800
C36 H36 0.9800

loop_
_geom_torsion_atom_site_label_1
_geom_torsion_atom_site_label_2
_geom_torsion_atom_site_label_3
_geom_torsion_atom_site_label_4
_geom_torsion
C9 S1 C1 C2 0.0(4)
C9 S1 C1 C10 -178.0(4)
C10 C1 C2 C3 179.1(5)
S1 C1 C2 C3 1.3(6)
C1 C2 C3 C9 -2.5(7)
C1 C2 C3 C4 174.4(5)
C9 C3 C4 C5 4.8(11)
C2 C3 C4 C5 -171.5(6)
C3 C4 C5 C17 176.5(5)
C3 C4 C5 C6 -5.2(10)
C4 C5 C6 C7 30.0(9)
C17 C5 C6 C7 -151.6(5)
C5 C6 C7 C8 -66.8(8)
C6 C7 C8 C9 70.4(7)
C2 C3 C9 C8 -179.3(6)
C4 C3 C9 C8 4.3(11)
C2 C3 C9 S1 2.4(6)
C4 C3 C9 S1 -174.1(5)
C7 C8 C9 C3 -38.3(9)
C7 C8 C9 S1 140.0(5)
C1 S1 C9 C3 -1.4(5)
C1 S1 C9 C8 -180.0(5)
C2 C1 C10 C15 164.3(6)
S1 C1 C10 C15 -18.2(7)
C2 C1 C10 C11 -18.3(9)
S1 C1 C10 C11 159.2(4)
C15 C10 C11 C12 0.2(8)
C1 C10 C11 C12 -177.2(5)
C10 C11 C12 C13 0.7(8)
C11 C12 C13 C14 -1.5(8)
C11 C12 C13 C16 175.5(5)
C12 C13 C14 C15 1.5(8)
C16 C13 C14 C15 -175.5(5)
C13 C14 C15 C10 -0.7(8)
C11 C10 C15 C14 -0.2(8)
C1 C10 C15 C14 177.2(5)
C4 C5 C17 O1 178.7(6)
C6 C5 C17 O1 0.2(9)
C4 C5 C17 O2 -1.6(8)
C6 C5 C17 O2 179.8(5)
O1 C17 O2 C18 5.5(9)
C5 C17 O2 C18 -174.1(5)
C27 S2 C19 C20 0.6(5)
C27 S2 C19 C28 -177.2(4)
C28 C19 C20 C21 175.9(5)
S2 C19 C20 C21 -1.6(6)
C19 C20 C21 C27 2.2(7)
C19 C20 C21 C22 -172.5(5)
C27 C21 C22 C23 -0.2(10)
C20 C21 C22 C23 173.6(6)
C21 C22 C23 C35 -169.6(6)
C21 C22 C23 C24 6.8(10)
C22 C23 C24 C25 26.7(10)
C35 C23 C24 C25 -156.7(6)
C23 C24 C25 C26 -74.2(7)
C24 C25 C26 C27 72.2(7)
C20 C21 C27 C26 179.8(6)
C22 C21 C27 C26 -6.1(11)
C20 C21 C27 S2 -1.7(6)
C22 C21 C27 S2 172.5(5)
C25 C26 C27 C21 -27.2(9)
C25 C26 C27 S2 154.3(5)
C19 S2 C27 C21 0.6(5)
C19 S2 C27 C26 179.4(5)
C20 C19 C28 C33 -158.7(6)
S2 C19 C28 C33 18.6(7)
C20 C19 C28 C29 21.7(9)
S2 C19 C28 C29 -161.0(4)
C33 C28 C29 C30 -1.3(8)
C19 C28 C29 C30 178.3(5)
C28 C29 C30 C31 -0.9(9)
C29 C30 C31 C32 2.7(8)
C29 C30 C31 C34 -178.5(6)
C30 C31 C32 C33 -2.4(8)
C34 C31 C32 C33 178.9(5)
C31 C32 C33 C28 0.3(9)
C29 C28 C33 C32 1.5(8)
C19 C28 C33 C32 -178.0(5)
C22 C23 C35 O3 163.7(6)
C24 C23 C35 O3 -13.1(9)
C22 C23 C35 O4 -13.3(8)
C24 C23 C35 O4 169.8(5)
O3 C35 O4 C36 0.6(9)
C23 C35 O4 C36 177.7(5)
